data_2231454
loop_
_publ_author_name
'Wang, Wei'
'Liu, Qing-lei'
'Xu, Chao'
'Wu, Wen-peng'
'Gao, Yan'

_publ_section_title
;
 2-[(3-Propylsulfanyl-5-<i>p</i>-tolyl-4<i>H</i>-1,2,4-triazol-4-yl)iminomethyl]phenol
;
_journal_coeditor_code CV5131
_journal_issue 9
_journal_name_full 'Acta Crystallographica Section E'
_journal_page_first o2236
_journal_paper_doi 10.1107/S1600536811029849
_journal_volume 67
_journal_year 2011
_chemical_formula_iupac 'C19 H20 N4 O S'
_chemical_formula_moiety 'C19 H20 N4 O S'
_chemical_formula_sum 'C19 H20 N4 O S'
_chemical_formula_weight 352.45
_chemical_name_systematic
;
2-[(3-Propylsulfanyl-5-<i>p</i>-tolyl-4<i>H</i>-1,2,4-triazol-4-
yl)iminomethyl]phenol
;
_space_group_IT_number 15
_symmetry_cell_setting monoclinic
_symmetry_space_group_name_Hall '-C 2yc'
_symmetry_space_group_name_H-M 'C 1 2/c 1'
_atom_sites_solution_hydrogens geom
_atom_sites_solution_primary direct
_atom_sites_solution_secondary difmap
_cell_angle_alpha 90.00
_cell_angle_beta 109.678(7)
_cell_angle_gamma 90.00
_cell_formula_units_Z 8
_cell_length_a 22.682(2)
_cell_length_b 18.1736(15)
_cell_length_c 9.1557(8)
_cell_measurement_reflns_used 5676
_cell_measurement_temperature 113(2)
_cell_measurement_theta_max 27.9
_cell_measurement_theta_min 1.9
_cell_volume 3553.7(6)
_computing_cell_refinement 'CrystalClear (Rigaku/MSC, 2005)'
_computing_data_collection 'CrystalClear (Rigaku/MSC, 2005)'
_computing_data_reduction 'CrystalClear (Rigaku/MSC, 2005)'
_computing_molecular_graphics 'SHELXTL (Sheldrick, 2008)'
_computing_publication_material 'SHELXTL (Sheldrick, 2008)'
_computing_structure_refinement 'SHELXL97 (Sheldrick, 2008)'
_computing_structure_solution 'SHELXS97 (Sheldrick, 2008)'
_diffrn_ambient_temperature 113(2)
_diffrn_detector_area_resol_mean 14.22
_diffrn_measured_fraction_theta_full 1.000
_diffrn_measured_fraction_theta_max 1.000
_diffrn_measurement_device_type 'Rigaku Saturn CCD area-detector'
_diffrn_measurement_method '\f and \w'
_diffrn_radiation_monochromator multilayer
_diffrn_radiation_source 'rotating anode'
_diffrn_radiation_type 'Mo K\a'
_diffrn_radiation_wavelength 0.71073
_diffrn_reflns_av_R_equivalents 0.0609
_diffrn_reflns_av_sigmaI/netI 0.0507
_diffrn_reflns_limit_h_max 27
_diffrn_reflns_limit_h_min -27
_diffrn_reflns_limit_k_max 22
_diffrn_reflns_limit_k_min -21
_diffrn_reflns_limit_l_max 11
_diffrn_reflns_limit_l_min -11
_diffrn_reflns_number 16201
_diffrn_reflns_theta_full 25.99
_diffrn_reflns_theta_max 25.99
_diffrn_reflns_theta_min 1.91
_diffrn_standards_decay_% 0
_diffrn_standards_interval_count 0
_diffrn_standards_interval_time 0
_diffrn_standards_number 0
_exptl_absorpt_coefficient_mu 0.197
_exptl_absorpt_correction_T_max 0.9768
_exptl_absorpt_correction_T_min 0.9617
_exptl_absorpt_correction_type multi-scan
_exptl_absorpt_process_details '(CrystalClear; Rigaku/MSC, 2005)'
_exptl_crystal_colour colourless
_exptl_crystal_density_diffrn 1.318
_exptl_crystal_density_method 'not measured'
_exptl_crystal_description prism
_exptl_crystal_F_000 1488
_exptl_crystal_size_max 0.20
_exptl_crystal_size_mid 0.16
_exptl_crystal_size_min 0.12
_refine_diff_density_max 0.277
_refine_diff_density_min -0.240
_refine_ls_extinction_method none
_refine_ls_goodness_of_fit_ref 1.141
_refine_ls_hydrogen_treatment mixed
_refine_ls_matrix_type full
_refine_ls_number_parameters 232
_refine_ls_number_reflns 3499
_refine_ls_number_restraints 0
_refine_ls_restrained_S_all 1.141
_refine_ls_R_factor_all 0.0677
_refine_ls_R_factor_gt 0.0591
_refine_ls_shift/su_max 0.001
_refine_ls_shift/su_mean 0.000
_refine_ls_structure_factor_coef Fsqd
_refine_ls_weighting_details 'w=1/[\s^2^(Fo^2^)+(0.0382P)^2^+4.5494P] where P=(Fo^2^+2Fc^2^)/3'
_refine_ls_weighting_scheme calc
_refine_ls_wR_factor_gt 0.1179
_refine_ls_wR_factor_ref 0.1224
_reflns_number_gt 3206
_reflns_number_total 3499
_reflns_threshold_expression I>2\s(I)
_cod_data_source_file cv5131.cif
_cod_data_source_block I
_cod_original_cell_volume 3553.7(5)
_cod_original_sg_symbol_H-M 'C 2/c '
_cod_database_code 2231454
_cod_database_fobs_code 2231454

loop_
_symmetry_equiv_pos_as_xyz
'x, y, z'
'-x, y, -z+1/2'
'x+1/2, y+1/2, z'
'-x+1/2, y+1/2, -z+1/2'
'-x, -y, -z'
'x, -y, z-1/2'
'-x+1/2, -y+1/2, -z'
'x+1/2, -y+1/2, z-1/2'

loop_
_atom_site_type_symbol
_atom_site_label
_atom_site_fract_x
_atom_site_fract_y
_atom_site_fract_z
_atom_site_U_iso_or_equiv
_atom_site_adp_type
_atom_site_calc_flag
_atom_site_refinement_flags
_atom_site_occupancy
_atom_site_symmetry_multiplicity
S S1 0.28535(3) 0.18666(3) 0.66027(7) 0.02339(18) Uani d . 1 1
O O1 0.22719(7) 0.34890(9) 0.84176(19) 0.0231(4) Uani d . 1 1
H H1 0.2327(15) 0.3982(19) 0.816(4) 0.065(11) Uiso d . 1 1
N N1 0.28721(9) 0.03831(11) 0.6965(2) 0.0231(5) Uani d . 1 1
N N2 0.25373(9) -0.01562(11) 0.7421(2) 0.0234(5) Uani d . 1 1
N N3 0.21532(9) 0.09105(10) 0.7742(2) 0.0190(4) Uani d . 1 1
N N4 0.17143(9) 0.14097(10) 0.7951(2) 0.0206(4) Uani d . 1 1
C C1 0.43083(12) 0.09850(16) 0.5327(3) 0.0357(7) Uani d . 1 1
H H1A 0.4081 0.0552 0.4785 0.053 Uiso calc R 1 1
H H1B 0.4737 0.0844 0.5946 0.053 Uiso calc R 1 1
H H1C 0.4320 0.1359 0.4566 0.053 Uiso calc R 1 1
C C2 0.39763(11) 0.12982(14) 0.6392(3) 0.0257(6) Uani d . 1 1
H H2A 0.3961 0.0919 0.7156 0.031 Uiso calc R 1 1
H H2B 0.4215 0.1725 0.6969 0.031 Uiso calc R 1 1
C C3 0.33133(11) 0.15388(13) 0.5455(3) 0.0240(5) Uani d . 1 1
H H3A 0.3092 0.1118 0.4819 0.029 Uiso calc R 1 1
H H3B 0.3337 0.1935 0.4735 0.029 Uiso calc R 1 1
C C4 0.26334(10) 0.10185(12) 0.7148(3) 0.0194(5) Uani d . 1 1
C C5 0.21029(11) 0.01597(12) 0.7866(3) 0.0196(5) Uani d . 1 1
C C6 0.16446(11) -0.02466(13) 0.8370(3) 0.0227(5) Uani d . 1 1
C C7 0.12894(12) 0.00694(14) 0.9178(3) 0.0268(6) Uani d . 1 1
H H7 0.1336 0.0578 0.9433 0.032 Uiso calc R 1 1
C C8 0.08665(12) -0.03538(15) 0.9615(3) 0.0312(6) Uani d . 1 1
H H8 0.0623 -0.0126 1.0152 0.037 Uiso calc R 1 1
C C9 0.07908(11) -0.11011(14) 0.9288(3) 0.0299(6) Uani d . 1 1
C C10 0.11503(12) -0.14132(14) 0.8479(3) 0.0321(6) Uani d . 1 1
H H10 0.1106 -0.1923 0.8234 0.038 Uiso calc R 1 1
C C11 0.15695(11) -0.09988(13) 0.8024(3) 0.0277(6) Uani d . 1 1
H H11 0.1808 -0.1226 0.7473 0.033 Uiso calc R 1 1
C C12 0.03444(13) -0.15614(17) 0.9807(3) 0.0410(7) Uani d . 1 1
H H12A 0.0174 -0.1957 0.9055 0.061 Uiso calc R 1 1
H H12B 0.0001 -0.1251 0.9875 0.061 Uiso calc R 1 1
H H12C 0.0568 -0.1775 1.0827 0.061 Uiso calc R 1 1
C C13 0.19299(11) 0.20586(13) 0.8382(3) 0.0207(5) Uani d . 1 1
H H13 0.2355 0.2165 0.8521 0.025 Uiso calc R 1 1
C C14 0.15332(11) 0.26319(13) 0.8662(3) 0.0199(5) Uani d . 1 1
C C15 0.09753(11) 0.24755(14) 0.8943(3) 0.0256(5) Uani d . 1 1
H H15 0.0839 0.1980 0.8929 0.031 Uiso calc R 1 1
C C16 0.06239(12) 0.30375(14) 0.9239(3) 0.0300(6) Uani d . 1 1
H H16 0.0247 0.2930 0.9434 0.036 Uiso calc R 1 1
C C17 0.08210(12) 0.37635(14) 0.9251(3) 0.0283(6) Uani d . 1 1
H H17 0.0574 0.4149 0.9448 0.034 Uiso calc R 1 1
C C18 0.13694(11) 0.39332(13) 0.8982(3) 0.0228(5) Uani d . 1 1
H H18 0.1501 0.4430 0.8997 0.027 Uiso calc R 1 1
C C19 0.17279(11) 0.33639(13) 0.8688(3) 0.0200(5) Uani d . 1 1

loop_
_atom_site_aniso_label
_atom_site_aniso_U_11
_atom_site_aniso_U_22
_atom_site_aniso_U_33
_atom_site_aniso_U_12
_atom_site_aniso_U_13
_atom_site_aniso_U_23
S1 0.0284(3) 0.0148(3) 0.0310(3) -0.0006(2) 0.0153(3) 0.0012(2)
O1 0.0262(9) 0.0155(9) 0.0319(9) 0.0002(7) 0.0153(8) 0.0028(7)
N1 0.0248(11) 0.0157(10) 0.0317(11) 0.0003(8) 0.0134(9) 0.0030(9)
N2 0.0256(11) 0.0168(10) 0.0300(11) -0.0006(8) 0.0121(9) 0.0008(9)
N3 0.0205(10) 0.0145(10) 0.0235(10) 0.0028(8) 0.0093(8) -0.0001(8)
N4 0.0222(10) 0.0164(10) 0.0252(10) 0.0028(8) 0.0108(8) 0.0001(8)
C1 0.0310(15) 0.0409(17) 0.0403(16) 0.0033(12) 0.0189(13) -0.0005(13)
C2 0.0261(13) 0.0246(13) 0.0277(13) -0.0015(10) 0.0108(11) -0.0009(11)
C3 0.0277(13) 0.0195(13) 0.0274(12) -0.0009(10) 0.0126(11) 0.0021(10)
C4 0.0210(12) 0.0156(12) 0.0218(11) -0.0009(9) 0.0073(10) 0.0002(9)
C5 0.0219(12) 0.0136(11) 0.0229(11) 0.0015(9) 0.0070(10) 0.0000(9)
C6 0.0227(12) 0.0188(12) 0.0262(12) 0.0002(10) 0.0075(10) 0.0069(10)
C7 0.0330(14) 0.0230(13) 0.0274(13) 0.0010(11) 0.0140(11) 0.0038(11)
C8 0.0301(14) 0.0366(15) 0.0298(13) 0.0002(12) 0.0139(11) 0.0059(12)
C9 0.0250(14) 0.0299(15) 0.0322(14) -0.0059(11) 0.0063(11) 0.0107(12)
C10 0.0265(14) 0.0203(13) 0.0462(16) -0.0027(11) 0.0079(12) 0.0056(12)
C11 0.0250(13) 0.0200(13) 0.0377(14) 0.0004(10) 0.0099(11) 0.0037(11)
C12 0.0327(16) 0.0453(18) 0.0445(17) -0.0104(13) 0.0125(13) 0.0141(14)
C13 0.0235(12) 0.0190(12) 0.0201(11) 0.0002(10) 0.0081(10) 0.0014(9)
C14 0.0238(12) 0.0179(12) 0.0186(11) 0.0010(9) 0.0079(9) 0.0005(9)
C15 0.0279(13) 0.0201(13) 0.0322(13) -0.0020(10) 0.0145(11) -0.0018(11)
C16 0.0297(14) 0.0246(14) 0.0428(15) -0.0012(11) 0.0217(12) -0.0028(12)
C17 0.0306(14) 0.0240(13) 0.0340(14) 0.0053(11) 0.0159(12) -0.0007(11)
C18 0.0283(13) 0.0169(12) 0.0251(12) -0.0004(10) 0.0115(10) 0.0002(10)
C19 0.0239(12) 0.0199(12) 0.0177(11) -0.0005(10) 0.0088(9) 0.0007(10)

loop_
_atom_type_symbol
_atom_type_description
_atom_type_scat_dispersion_real
_atom_type_scat_dispersion_imag
_atom_type_scat_source
C C 0.0033 0.0016
; International Tables
Vol. C, Tables 4.2.6.8 and 6.1.1.4
;
H H 0.0000 0.0000
; International Tables
Vol. C, Tables 4.2.6.8 and 6.1.1.4
;
N N 0.0061 0.0033
; International Tables
Vol. C, Tables 4.2.6.8 and 6.1.1.4
;
O O 0.0106 0.0106
; International Tables
Vol. C, Tables 4.2.6.8 and 6.1.1.4
;
S S 0.1246 0.1246
; International Tables
Vol. C, Tables 4.2.6.8 and 6.1.1.4
;

loop_
_geom_angle_atom_site_label_1
_geom_angle_atom_site_label_2
_geom_angle_atom_site_label_3
_geom_angle
C4 S1 C3 98.71(11)
C19 O1 H1 114(2)
C4 N1 N2 107.00(19)
C5 N2 N1 109.10(19)
C5 N3 C4 105.69(18)
C5 N3 N4 123.09(18)
C4 N3 N4 130.37(19)
C13 N4 N3 114.81(19)
C2 C1 H1A 109.5
C2 C1 H1B 109.5
H1A C1 H1B 109.5
C2 C1 H1C 109.5
H1A C1 H1C 109.5
H1B C1 H1C 109.5
C3 C2 C1 110.6(2)
C3 C2 H2A 109.5
C1 C2 H2A 109.5
C3 C2 H2B 109.5
C1 C2 H2B 109.5
H2A C2 H2B 108.1
C2 C3 S1 114.79(17)
C2 C3 H3A 108.6
S1 C3 H3A 108.6
C2 C3 H3B 108.6
S1 C3 H3B 108.6
H3A C3 H3B 107.5
N1 C4 N3 109.80(19)
N1 C4 S1 124.89(18)
N3 C4 S1 125.18(17)
N2 C5 N3 108.4(2)
N2 C5 C6 124.0(2)
N3 C5 C6 127.6(2)
C7 C6 C11 118.4(2)
C7 C6 C5 123.9(2)
C11 C6 C5 117.7(2)
C6 C7 C8 120.4(2)
C6 C7 H7 119.8
C8 C7 H7 119.8
C9 C8 C7 121.8(2)
C9 C8 H8 119.1
C7 C8 H8 119.1
C8 C9 C10 117.4(2)
C8 C9 C12 121.5(3)
C10 C9 C12 121.1(2)
C11 C10 C9 121.6(2)
C11 C10 H10 119.2
C9 C10 H10 119.2
C10 C11 C6 120.5(2)
C10 C11 H11 119.8
C6 C11 H11 119.8
C9 C12 H12A 109.5
C9 C12 H12B 109.5
H12A C12 H12B 109.5
C9 C12 H12C 109.5
H12A C12 H12C 109.5
H12B C12 H12C 109.5
N4 C13 C14 121.1(2)
N4 C13 H13 119.4
C14 C13 H13 119.4
C19 C14 C15 119.3(2)
C19 C14 C13 118.3(2)
C15 C14 C13 122.5(2)
C16 C15 C14 120.2(2)
C16 C15 H15 119.9
C14 C15 H15 119.9
C15 C16 C17 119.9(2)
C15 C16 H16 120.0
C17 C16 H16 120.0
C18 C17 C16 121.1(2)
C18 C17 H17 119.5
C16 C17 H17 119.5
C17 C18 C19 119.1(2)
C17 C18 H18 120.4
C19 C18 H18 120.4
O1 C19 C18 122.4(2)
O1 C19 C14 117.2(2)
C18 C19 C14 120.4(2)

loop_
_geom_bond_atom_site_label_1
_geom_bond_atom_site_label_2
_geom_bond_distance
S1 C4 1.744(2)
S1 C3 1.812(2)
O1 C19 1.357(3)
O1 H1 0.95(3)
N1 C4 1.310(3)
N1 N2 1.388(3)
N2 C5 1.318(3)
N3 C5 1.377(3)
N3 C4 1.386(3)
N3 N4 1.407(3)
N4 C13 1.287(3)
C1 C2 1.529(3)
C1 H1A 0.9800
C1 H1B 0.9800
C1 H1C 0.9800
C2 C3 1.523(3)
C2 H2A 0.9900
C2 H2B 0.9900
C3 H3A 0.9900
C3 H3B 0.9900
C5 C6 1.470(3)
C6 C7 1.388(3)
C6 C11 1.401(3)
C7 C8 1.390(3)
C7 H7 0.9500
C8 C9 1.389(4)
C8 H8 0.9500
C9 C10 1.394(4)
C9 C12 1.508(3)
C10 C11 1.382(3)
C10 H10 0.9500
C11 H11 0.9500
C12 H12A 0.9800
C12 H12B 0.9800
C12 H12C 0.9800
C13 C14 1.455(3)
C13 H13 0.9500
C14 C19 1.399(3)
C14 C15 1.403(3)
C15 C16 1.377(3)
C15 H15 0.9500
C16 C17 1.392(3)
C16 H16 0.9500
C17 C18 1.382(3)
C17 H17 0.9500
C18 C19 1.397(3)
C18 H18 0.9500

loop_
_geom_hbond_atom_site_label_D
_geom_hbond_atom_site_label_H
_geom_hbond_atom_site_label_A
_geom_hbond_site_symmetry_A
_geom_hbond_distance_DH
_geom_hbond_distance_HA
_geom_hbond_distance_DA
_geom_hbond_angle_DHA
_geom_hbond_publ_flag
O1 H1 N1 4_556 0.95(3) 2.58(3) 3.464(3) 155(3) no
O1 H1 N2 4_556 0.95(3) 1.71(3) 2.658(2) 175(3) yes

loop_
_geom_torsion_atom_site_label_1
_geom_torsion_atom_site_label_2
_geom_torsion_atom_site_label_3
_geom_torsion_atom_site_label_4
_geom_torsion
C4 N1 N2 C5 0.2(3)
C5 N3 N4 C13 154.6(2)
C4 N3 N4 C13 -37.5(3)
C1 C2 C3 S1 176.26(18)
C4 S1 C3 C2 -80.05(19)
N2 N1 C4 N3 1.0(3)
N2 N1 C4 S1 -175.07(16)
C5 N3 C4 N1 -1.8(2)
N4 N3 C4 N1 -171.2(2)
C5 N3 C4 S1 174.29(17)
N4 N3 C4 S1 4.8(3)
C3 S1 C4 N1 11.7(2)
C3 S1 C4 N3 -163.77(19)
N1 N2 C5 N3 -1.3(3)
N1 N2 C5 C6 177.6(2)
C4 N3 C5 N2 1.9(2)
N4 N3 C5 N2 172.28(19)
C4 N3 C5 C6 -177.0(2)
N4 N3 C5 C6 -6.6(4)
N2 C5 C6 C7 164.0(2)
N3 C5 C6 C7 -17.3(4)
N2 C5 C6 C11 -15.3(3)
N3 C5 C6 C11 163.4(2)
C11 C6 C7 C8 -0.6(4)
C5 C6 C7 C8 -179.9(2)
C6 C7 C8 C9 1.0(4)
C7 C8 C9 C10 -0.9(4)
C7 C8 C9 C12 178.2(2)
C8 C9 C10 C11 0.4(4)
C12 C9 C10 C11 -178.8(2)
C9 C10 C11 C6 0.0(4)
C7 C6 C11 C10 0.0(4)
C5 C6 C11 C10 179.4(2)
N3 N4 C13 C14 -179.28(19)
N4 C13 C14 C19 -161.9(2)
N4 C13 C14 C15 19.7(3)
C19 C14 C15 C16 0.1(4)
C13 C14 C15 C16 178.4(2)
C14 C15 C16 C17 0.3(4)
C15 C16 C17 C18 -0.5(4)
C16 C17 C18 C19 0.3(4)
C17 C18 C19 O1 -179.8(2)
C17 C18 C19 C14 0.2(3)
C15 C14 C19 O1 179.7(2)
C13 C14 C19 O1 1.2(3)
C15 C14 C19 C18 -0.3(3)
C13 C14 C19 C18 -178.7(2)

loop_
_cod_related_entry_id
_cod_related_entry_database
_cod_related_entry_code
1 ChemSpider 30656917
